data_2020156
loop_
_publ_author_name
'Jones, P.G.'
'Pinkert, W.'
'Sheldrick, G.M.'

_publ_section_title
;
 Redetermination of the Structure of Tetrasulphurtetranitrogen Dioxide, S4
 N4 O2
;
_journal_name_full 'Acta Crystallographica C (39,1983-)'
_journal_page_first 827
_journal_page_last 829
_journal_volume 39
_journal_year 1983
_chemical_formula_sum 'N4 O2 S4'
_chemical_name_systematic 'S4 N4 O2'
_space_group_IT_number 14
_symmetry_space_group_name_Hall '-P 2ybc'
_symmetry_space_group_name_H-M 'P 1 21/c 1'
_cell_angle_alpha 90
_cell_angle_beta 113.81
_cell_angle_gamma 90
_cell_formula_units_Z 4
_cell_length_a 10.359
_cell_length_b 8.1
_cell_length_c 8.687
_cell_volume 666.870
_citation_journal_id_ASTM ACSCEE
_cod_data_source_file Jones_ACSCEE_1983_235.cif
_cod_data_source_block N4O2S4
_cod_original_cell_volume 666.8701
_cod_database_code 2020156

loop_
_symmetry_equiv_pos_as_xyz
x,y,z
-x,y+1/2,-z+1/2
-x,-y,-z
x,-y-1/2,z-1/2

loop_
_atom_site_label
_atom_site_type_symbol
_atom_site_fract_x
_atom_site_fract_y
_atom_site_fract_z
_atom_site_occupancy
_atom_site_U_iso_or_equiv
O1 O 0.2282 0.623 0.1366 1 0.0
S1 S 0.2408 0.4506 0.1719 1 0.0
O2 O 0.2536 0.3425 0.0494 1 0.0
N3 N 0.1269 0.0708 0.1713 1 0.0
N4 N 0.1073 0.3984 0.2128 1 0.0
S2 S 0.4685 0.2721 0.4059 1 0.0
S3 S 0.2788 -0.0003 0.211 1 0.0
N1 N 0.3709 0.4278 0.3512 1 0.0
S4 S 0.0397 0.2225 0.1851 1 0.0
N2 N 0.4148 0.1047 0.3193 1 0.0
